data_8102526
loop_
_publ_author_name
'Dao-Cheng Xia'
'Wan-Cheng Li'
'Shuai Shi'
'Ji-Huan Yao'
'Qiao-Juan Gong'
'Shuang Han'
'Qiu-Ping Han'
'Hong-Shi Jiang'

_publ_section_title
;
 Crystal structure of
 3,7,11,18,22,26-hexaazatricyclo[26.2.2.213,16]tetratriaconta-1(31),13(34),14,16(33),28(32),29-hexaenedicobalt(II)
 tetrachloride --- chloroform --- water (1:2:1), [Co2(C28H46N6)Cl4]
 &#x00B7; 2CHCl3 &#x00B7; H2O
;
_journal_issue 4
_journal_name_full 'Zeitschrift f\"ur Kristallographie - New Crystal Structures'
_journal_page_first 521
_journal_volume 224
_journal_year 2009
_chemical_formula_moiety 'C28 H46 Cl4 Co2 N6, C2 H2 Cl6, H2 O'
_chemical_formula_sum 'C30 H50 Cl10 Co2 N6 O'
_chemical_formula_weight 983.12
_chemical_melting_point ?
_chemical_name_systematic
;
3,7,11,18,22,26-hexaazatricyclo[26.2.2.2^13,16^] tetratriaconta-
1(31),13(34),14,16(33), 28(32),29-hexaene dicobalt tetra-chloride 
di-chloroform monhydrate
;
_space_group_IT_number 2
_symmetry_cell_setting triclinic
_symmetry_space_group_name_Hall '-P 1'
_symmetry_space_group_name_H-M 'P -1'
_atom_sites_solution_hydrogens geom
_atom_sites_solution_primary direct
_atom_sites_solution_secondary difmap
_audit_creation_method SHELXL-97
_cell_angle_alpha 70.23(3)
_cell_angle_beta 83.07(3)
_cell_angle_gamma 65.71(3)
_cell_formula_units_Z 1
_cell_length_a 9.3100(19)
_cell_length_b 11.085(2)
_cell_length_c 12.000(2)
_cell_measurement_reflns_used 4808
_cell_measurement_temperature 293(2)
_cell_measurement_theta_max 27.4
_cell_measurement_theta_min 3.0
_cell_volume 1062.0(5)
_computing_cell_refinement PROCESS-AUTO
_computing_data_collection 'PROCESS-AUTO (Rigaku Corporation, 1998)'
_computing_data_reduction PROCESS-AUTO
_computing_molecular_graphics 'SHELXTL-PLUS (Sheldrick, 1990)'
_computing_publication_material SHELXL97
_computing_structure_refinement 'SHELXL-97 (Sheldrick, 1997)'
_computing_structure_solution 'SHELXS97 (Sheldrick, 1997)'
_diffrn_ambient_temperature 293(2)
_diffrn_measured_fraction_theta_full 0.997
_diffrn_measured_fraction_theta_max 0.990
_diffrn_measurement_device_type 'Rigaku RAXIS-RAPID'
_diffrn_measurement_method '\w scan'
_diffrn_radiation_monochromator graphite
_diffrn_radiation_source 'fine-focus sealed tube'
_diffrn_radiation_type MoK\a
_diffrn_radiation_wavelength 0.71073
_diffrn_reflns_av_R_equivalents 0.0278
_diffrn_reflns_av_sigmaI/netI 0.0359
_diffrn_reflns_limit_h_max 11
_diffrn_reflns_limit_h_min -12
_diffrn_reflns_limit_k_max 14
_diffrn_reflns_limit_k_min -14
_diffrn_reflns_limit_l_max 15
_diffrn_reflns_limit_l_min -15
_diffrn_reflns_number 10516
_diffrn_reflns_theta_full 25.00
_diffrn_reflns_theta_max 27.44
_diffrn_reflns_theta_min 3.03
_diffrn_standards_interval_time 0
_diffrn_standards_number 0
_exptl_absorpt_coefficient_mu 1.443
_exptl_absorpt_correction_T_max 0.82
_exptl_absorpt_correction_T_min 0.755
_exptl_absorpt_correction_type multi-scan
_exptl_absorpt_process_details 'Abscor (Higashi, 1995)'
_exptl_crystal_colour purple
_exptl_crystal_density_diffrn 1.537
_exptl_crystal_density_method 'not measured'
_exptl_crystal_description block
_exptl_crystal_F_000 504
_exptl_crystal_size_max 0.4
_exptl_crystal_size_mid 0.3
_exptl_crystal_size_min 0.25
_refine_diff_density_max 0.978
_refine_diff_density_min -0.878
_refine_diff_density_rms 0.078
_refine_ls_extinction_method none
_refine_ls_goodness_of_fit_ref 1.065
_refine_ls_hydrogen_treatment mixed
_refine_ls_matrix_type full
_refine_ls_number_parameters 246
_refine_ls_number_reflns 4808
_refine_ls_number_restraints 3
_refine_ls_restrained_S_all 1.065
_refine_ls_R_factor_all 0.0622
_refine_ls_R_factor_gt 0.0485
_refine_ls_shift/su_max 0.000
_refine_ls_shift/su_mean 0.000
_refine_ls_structure_factor_coef Fsqd
_refine_ls_weighting_details 'calc w=1/[\s^2^(Fo^2^)+(0.0496P)^2^+1.4779P] where P=(Fo^2^+2Fc^2^)/3'
_refine_ls_weighting_scheme calc
_refine_ls_wR_factor_gt 0.1179
_refine_ls_wR_factor_ref 0.1256
_reflns_number_gt 3843
_reflns_number_total 4808
_reflns_threshold_expression >2sigma(I)
_cod_data_source_file 1267-2727.cff
_cod_data_source_block p-1
_cod_depositor_comments
;
The following automatic conversions were performed:
'_symmetry_cell_setting' value 'Triclinic' changed to 'triclinic'
according to '/home/saulius/struct/CIF-dictionaries/cif_core.dic'
dictionary named 'cif_core.dic' version 2.4.1 from 2010-06-29.

Automatic conversion script
Id: cif_fix_enum 1555 2011-01-17 13:19:09Z saulius 

The following automatic conversions were performed:

'_chemical_melting_point' value 'not measured' was changed to '?' -
the value is undefined or not given.

Automatic conversion script
Id: cif_fix_values 1569 2011-02-09 13:29:24Z adriana 
;
_cod_original_cell_volume 1062.0(4)
_cod_database_code 8102526

loop_
_symmetry_equiv_pos_as_xyz
'x, y, z'
'-x, -y, -z'

loop_
_atom_site_label
_atom_site_type_symbol
_atom_site_fract_x
_atom_site_fract_y
_atom_site_fract_z
_atom_site_U_iso_or_equiv
_atom_site_adp_type
_atom_site_occupancy
_atom_site_symmetry_multiplicity
_atom_site_calc_flag
_atom_site_refinement_flags
_atom_site_disorder_assembly
_atom_site_disorder_group
Co1 Co 0.79423(4) 0.12366(4) 0.71121(3) 0.02663(12) Uani 1 1 d . . .
C1 C 0.6989(4) -0.0811(4) 0.8994(3) 0.0464(8) Uani 1 1 d . . .
H1A H 0.6959 -0.0375 0.9578 0.056 Uiso 1 1 calc R . .
H1B H 0.7195 -0.1786 0.9411 0.056 Uiso 1 1 calc R . .
C2 C 0.5388(4) -0.0113(4) 0.8370(4) 0.0471(8) Uani 1 1 d . . .
H2A H 0.5493 -0.0381 0.7665 0.057 Uiso 1 1 calc R . .
H2B H 0.4668 -0.0466 0.8888 0.057 Uiso 1 1 calc R . .
C3 C 0.4666(4) 0.1470(4) 0.8015(3) 0.0443(8) Uani 1 1 d . . .
H3A H 0.3566 0.1813 0.7795 0.053 Uiso 1 1 calc R . .
H3B H 0.4716 0.1753 0.8685 0.053 Uiso 1 1 calc R . .
C4 C 0.4934(4) 0.3618(3) 0.6730(4) 0.0454(8) Uani 1 1 d . . .
H4A H 0.5730 0.3909 0.6264 0.054 Uiso 1 1 calc R . .
H4B H 0.4868 0.3810 0.7470 0.054 Uiso 1 1 calc R . .
C5 C 0.3374(4) 0.4530(3) 0.6079(3) 0.0360(7) Uani 1 1 d . . .
C6 C 0.2403(5) 0.5715(4) 0.6351(4) 0.0542(10) Uani 1 1 d . . .
H6 H 0.2614 0.5842 0.7033 0.065 Uiso 1 1 calc R . .
C7 C 0.1123(5) 0.6722(4) 0.5635(3) 0.0520(10) Uani 1 1 d . . .
H7 H 0.0480 0.7508 0.5846 0.062 Uiso 1 1 calc R . .
C8 C 0.0785(4) 0.6579(3) 0.4616(3) 0.0367(7) Uani 1 1 d . . .
C9 C 0.1699(4) 0.5346(4) 0.4376(3) 0.0439(8) Uani 1 1 d . . .
H9 H 0.1453 0.5196 0.3720 0.053 Uiso 1 1 calc R . .
C10 C 0.2970(4) 0.4340(4) 0.5100(3) 0.0429(8) Uani 1 1 d . . .
H10 H 0.3564 0.3519 0.4925 0.051 Uiso 1 1 calc R . .
C11 C -0.0512(4) 0.7732(4) 0.3758(3) 0.0427(8) Uani 1 1 d . . .
H11A H -0.0562 0.7437 0.3095 0.051 Uiso 1 1 calc R . .
H11B H -0.1516 0.7907 0.4151 0.051 Uiso 1 1 calc R . .
C12 C -0.1425(4) 1.0094(4) 0.2385(3) 0.0429(8) Uani 1 1 d . . .
H12A H -0.2470 1.0253 0.2709 0.051 Uiso 1 1 calc R . .
H12B H -0.1340 0.9733 0.1737 0.051 Uiso 1 1 calc R . .
C13 C -0.1229(4) 1.1477(4) 0.1911(3) 0.0463(9) Uani 1 1 d . . .
H13A H -0.2171 1.2179 0.1455 0.056 Uiso 1 1 calc R . .
H13B H -0.1160 1.1756 0.2580 0.056 Uiso 1 1 calc R . .
C14 C 0.0179(4) 1.1481(4) 0.1147(3) 0.0453(8) Uani 1 1 d . . .
H14A H 0.0217 1.1053 0.0553 0.054 Uiso 1 1 calc R . .
H14B H 0.0045 1.2440 0.0735 0.054 Uiso 1 1 calc R . .
C15 C 0.2857(8) 0.4600(6) 0.1211(5) 0.0832(16) Uani 1 1 d . . .
H15 H 0.2762 0.5529 0.1168 0.100 Uiso 1 1 calc R . .
N1 N 0.8299(3) -0.0731(3) 0.8183(3) 0.0370(6) Uani 1 1 d . . .
H1N H 0.827(4) -0.116(4) 0.767(4) 0.047(11) Uiso 1 1 d . . .
N2 N 0.5498(3) 0.2097(3) 0.7008(2) 0.0340(6) Uani 1 1 d . . .
H2N H 0.529(4) 0.191(4) 0.638(3) 0.041(10) Uiso 1 1 d . . .
N3 N -0.0233(3) 0.9040(3) 0.3315(3) 0.0353(6) Uani 1 1 d . . .
H3N H -0.037(5) 0.937(4) 0.393(4) 0.049(11) Uiso 1 1 d . . .
Cl1 Cl 0.77628(11) 0.05078(13) 0.54047(8) 0.0557(3) Uani 1 1 d . . .
Cl2 Cl 0.79370(11) 0.21363(9) 0.86286(8) 0.0472(2) Uani 1 1 d . . .
Cl3 Cl 0.3416(4) 0.4380(2) -0.01602(17) 0.1526(11) Uani 1 1 d . . .
Cl4 Cl 0.4257(3) 0.3355(2) 0.23099(19) 0.1202(7) Uani 1 1 d . . .
Cl5 Cl 0.1035(3) 0.4503(3) 0.1571(2) 0.1259(7) Uani 1 1 d . . .
O1W O -0.4349(12) 0.9225(15) 0.4702(16) 0.149(5) Uani 0.50 1 d PD . .
HW1A H -0.535(3) 0.95(2) 0.475(18) 0.18(9) Uiso 0.50 1 d PD . .
HW1B H -0.41(2) 0.97(2) 0.505(17) 0.17(9) Uiso 0.50 1 d PD . .

loop_
_atom_site_aniso_label
_atom_site_aniso_U_11
_atom_site_aniso_U_22
_atom_site_aniso_U_33
_atom_site_aniso_U_23
_atom_site_aniso_U_13
_atom_site_aniso_U_12
Co1 0.0251(2) 0.0241(2) 0.0269(2) -0.00626(15) -0.00400(14) -0.00634(15)
C1 0.051(2) 0.0340(18) 0.0448(19) 0.0002(15) 0.0017(16) -0.0181(16)
C2 0.046(2) 0.0390(19) 0.054(2) -0.0073(17) 0.0019(17) -0.0211(17)
C3 0.0415(19) 0.0369(19) 0.0456(19) -0.0078(15) 0.0063(15) -0.0127(15)
C4 0.0381(18) 0.0284(17) 0.061(2) -0.0040(16) -0.0144(16) -0.0093(14)
C5 0.0354(16) 0.0275(15) 0.0400(17) -0.0038(13) -0.0028(13) -0.0121(13)
C6 0.059(2) 0.044(2) 0.047(2) -0.0179(17) -0.0174(18) -0.0007(18)
C7 0.052(2) 0.042(2) 0.047(2) -0.0196(17) -0.0086(17) 0.0027(17)
C8 0.0311(15) 0.0322(16) 0.0434(17) -0.0060(14) -0.0037(13) -0.0130(13)
C9 0.048(2) 0.0402(19) 0.0427(18) -0.0102(15) -0.0087(15) -0.0167(16)
C10 0.0457(19) 0.0302(17) 0.0454(19) -0.0112(15) -0.0046(15) -0.0073(15)
C11 0.0323(16) 0.0390(19) 0.053(2) -0.0058(16) -0.0092(15) -0.0147(14)
C12 0.0319(16) 0.0402(19) 0.0468(19) -0.0084(15) -0.0133(14) -0.0055(14)
C13 0.0372(18) 0.0320(18) 0.055(2) -0.0067(16) -0.0132(16) -0.0015(14)
C14 0.0459(19) 0.0333(18) 0.0436(19) 0.0021(15) -0.0141(16) -0.0105(15)
C15 0.118(5) 0.059(3) 0.094(4) -0.040(3) 0.014(3) -0.046(3)
N1 0.0387(15) 0.0281(13) 0.0380(14) -0.0081(12) -0.0043(12) -0.0078(12)
N2 0.0308(13) 0.0299(14) 0.0359(14) -0.0080(11) -0.0013(11) -0.0085(11)
N3 0.0311(13) 0.0330(14) 0.0366(14) -0.0084(12) -0.0067(11) -0.0079(11)
Cl1 0.0472(5) 0.0888(8) 0.0456(5) -0.0364(5) 0.0060(4) -0.0303(5)
Cl2 0.0534(5) 0.0415(5) 0.0480(5) -0.0221(4) -0.0116(4) -0.0103(4)
Cl3 0.291(3) 0.1379(17) 0.0952(12) -0.0629(12) 0.0781(17) -0.148(2)
Cl4 0.1294(15) 0.0874(12) 0.1214(14) -0.0472(11) 0.0020(12) -0.0103(11)
Cl5 0.1309(16) 0.1541(19) 0.1507(17) -0.0882(16) 0.0238(13) -0.0860(15)
O1W 0.069(6) 0.166(11) 0.275(16) -0.146(12) 0.019(8) -0.050(7)

loop_
_atom_type_symbol
_atom_type_description
_atom_type_scat_dispersion_real
_atom_type_scat_dispersion_imag
_atom_type_scat_source
C C 0.0033 0.0016 'International Tables Vol C Tables 4.2.6.8 and 6.1.1.4'
H H 0.0000 0.0000 'International Tables Vol C Tables 4.2.6.8 and 6.1.1.4'
N N 0.0061 0.0033 'International Tables Vol C Tables 4.2.6.8 and 6.1.1.4'
Cl Cl 0.1484 0.1585 'International Tables Vol C Tables 4.2.6.8 and 6.1.1.4'
Co Co 0.3494 0.9721 'International Tables Vol C Tables 4.2.6.8 and 6.1.1.4'
O O 0.0106 0.0060 'International Tables Vol C Tables 4.2.6.8 and 6.1.1.4'

loop_
_geom_angle_atom_site_label_1
_geom_angle_atom_site_label_2
_geom_angle_atom_site_label_3
_geom_angle
_geom_angle_site_symmetry_1
_geom_angle_site_symmetry_3
_geom_angle_publ_flag
N1 Co1 N3 99.41(12) . 2_666 ?
N1 Co1 N2 99.21(12) . . ?
N3 Co1 N2 160.05(11) 2_666 . ?
N1 Co1 Cl2 96.42(9) . . ?
N3 Co1 Cl2 93.17(9) 2_666 . ?
N2 Co1 Cl2 91.82(9) . . ?
N1 Co1 Cl1 88.13(9) . . ?
N3 Co1 Cl1 89.00(9) 2_666 . ?
N2 Co1 Cl1 84.50(9) . . ?
Cl2 Co1 Cl1 174.57(4) . . ?
N1 C1 C2 113.6(3) . . ?
N1 C1 H1A 108.8 . . ?
C2 C1 H1A 108.8 . . ?
N1 C1 H1B 108.8 . . ?
C2 C1 H1B 108.8 . . ?
H1A C1 H1B 107.7 . . ?
C3 C2 C1 114.9(3) . . ?
C3 C2 H2A 108.5 . . ?
C1 C2 H2A 108.5 . . ?
C3 C2 H2B 108.5 . . ?
C1 C2 H2B 108.5 . . ?
H2A C2 H2B 107.5 . . ?
N2 C3 C2 111.5(3) . . ?
N2 C3 H3A 109.3 . . ?
C2 C3 H3A 109.3 . . ?
N2 C3 H3B 109.3 . . ?
C2 C3 H3B 109.3 . . ?
H3A C3 H3B 108.0 . . ?
N2 C4 C5 118.2(3) . . ?
N2 C4 H4A 107.8 . . ?
C5 C4 H4A 107.8 . . ?
N2 C4 H4B 107.8 . . ?
C5 C4 H4B 107.8 . . ?
H4A C4 H4B 107.1 . . ?
C6 C5 C10 117.5(3) . . ?
C6 C5 C4 119.3(3) . . ?
C10 C5 C4 122.5(3) . . ?
C5 C6 C7 121.4(3) . . ?
C5 C6 H6 119.3 . . ?
C7 C6 H6 119.3 . . ?
C8 C7 C6 120.9(3) . . ?
C8 C7 H7 119.5 . . ?
C6 C7 H7 119.5 . . ?
C7 C8 C9 117.8(3) . . ?
C7 C8 C11 121.7(3) . . ?
C9 C8 C11 120.5(3) . . ?
C10 C9 C8 120.8(3) . . ?
C10 C9 H9 119.6 . . ?
C8 C9 H9 119.6 . . ?
C9 C10 C5 121.2(3) . . ?
C9 C10 H10 119.4 . . ?
C5 C10 H10 119.4 . . ?
N3 C11 C8 111.2(3) . . ?
N3 C11 H11A 109.4 . . ?
C8 C11 H11A 109.4 . . ?
N3 C11 H11B 109.4 . . ?
C8 C11 H11B 109.4 . . ?
H11A C11 H11B 108.0 . . ?
N3 C12 C13 112.3(3) . . ?
N3 C12 H12A 109.1 . . ?
C13 C12 H12A 109.1 . . ?
N3 C12 H12B 109.1 . . ?
C13 C12 H12B 109.1 . . ?
H12A C12 H12B 107.9 . . ?
C14 C13 C12 116.0(3) . . ?
C14 C13 H13A 108.3 . . ?
C12 C13 H13A 108.3 . . ?
C14 C13 H13B 108.3 . . ?
C12 C13 H13B 108.3 . . ?
H13A C13 H13B 107.4 . . ?
N1 C14 C13 113.7(3) 2_666 . ?
N1 C14 H14A 108.8 2_666 . ?
C13 C14 H14A 108.8 . . ?
N1 C14 H14B 108.8 2_666 . ?
C13 C14 H14B 108.8 . . ?
H14A C14 H14B 107.7 . . ?
Cl3 C15 Cl5 110.0(3) . . ?
Cl3 C15 Cl4 111.3(3) . . ?
Cl5 C15 Cl4 110.1(3) . . ?
Cl3 C15 H15 108.5 . . ?
Cl5 C15 H15 108.5 . . ?
Cl4 C15 H15 108.4 . . ?
C1 N1 C14 110.2(3) . 2_666 ?
C1 N1 Co1 113.9(2) . . ?
C14 N1 Co1 114.1(2) 2_666 . ?
C1 N1 H1N 104(2) . . ?
C14 N1 H1N 111(2) 2_666 . ?
Co1 N1 H1N 103(3) . . ?
C4 N2 C3 112.5(3) . . ?
C4 N2 Co1 108.7(2) . . ?
C3 N2 Co1 117.0(2) . . ?
C4 N2 H2N 109(2) . . ?
C3 N2 H2N 105(2) . . ?
Co1 N2 H2N 103(2) . . ?
C12 N3 C11 109.6(3) . . ?
C12 N3 Co1 115.3(2) . 2_666 ?
C11 N3 Co1 114.7(2) . 2_666 ?
C12 N3 H3N 108(3) . . ?
C11 N3 H3N 107(3) . . ?
Co1 N3 H3N 102(3) 2_666 . ?
HW1A O1W HW1B 105(3) . . ?

loop_
_geom_bond_atom_site_label_1
_geom_bond_atom_site_label_2
_geom_bond_distance
_geom_bond_site_symmetry_2
_geom_bond_publ_flag
Co1 N1 2.032(3) . ?
Co1 N3 2.051(3) 2_666 ?
Co1 N2 2.075(3) . ?
Co1 Cl2 2.3512(10) . ?
Co1 Cl1 2.4885(11) . ?
C1 N1 1.479(5) . ?
C1 C2 1.519(5) . ?
C1 H1A 0.9700 . ?
C1 H1B 0.9700 . ?
C2 C3 1.518(5) . ?
C2 H2A 0.9700 . ?
C2 H2B 0.9700 . ?
C3 N2 1.480(4) . ?
C3 H3A 0.9700 . ?
C3 H3B 0.9700 . ?
C4 N2 1.471(4) . ?
C4 C5 1.508(4) . ?
C4 H4A 0.9700 . ?
C4 H4B 0.9700 . ?
C5 C6 1.376(5) . ?
C5 C10 1.380(5) . ?
C6 C7 1.382(5) . ?
C6 H6 0.9300 . ?
C7 C8 1.373(5) . ?
C7 H7 0.9300 . ?
C8 C9 1.387(5) . ?
C8 C11 1.514(4) . ?
C9 C10 1.380(5) . ?
C9 H9 0.9300 . ?
C10 H10 0.9300 . ?
C11 N3 1.486(4) . ?
C11 H11A 0.9700 . ?
C11 H11B 0.9700 . ?
C12 N3 1.480(4) . ?
C12 C13 1.524(5) . ?
C12 H12A 0.9700 . ?
C12 H12B 0.9700 . ?
C13 C14 1.507(5) . ?
C13 H13A 0.9700 . ?
C13 H13B 0.9700 . ?
C14 N1 1.483(4) 2_666 ?
C14 H14A 0.9700 . ?
C14 H14B 0.9700 . ?
C15 Cl3 1.732(6) . ?
C15 Cl5 1.737(6) . ?
C15 Cl4 1.745(7) . ?
C15 H15 0.9800 . ?
N1 C14 1.483(4) 2_666 ?
N1 H1N 0.91(4) . ?
N2 H2N 0.90(4) . ?
N3 Co1 2.051(3) 2_666 ?
N3 H3N 0.90(4) . ?
O1W HW1A 0.853(10) . ?
O1W HW1B 0.853(10) . ?

loop_
_geom_hbond_atom_site_label_D
_geom_hbond_atom_site_label_H
_geom_hbond_atom_site_label_A
_geom_hbond_distance_DH
_geom_hbond_distance_HA
_geom_hbond_distance_DA
_geom_hbond_angle_DHA
_geom_hbond_site_symmetry_A
O1W HW1B O1W 0.853(10) 1.53(17) 1.96(2) 107(14) 2_476

loop_
_geom_torsion_atom_site_label_1
_geom_torsion_atom_site_label_2
_geom_torsion_atom_site_label_3
_geom_torsion_atom_site_label_4
_geom_torsion
_geom_torsion_site_symmetry_1
_geom_torsion_site_symmetry_2
_geom_torsion_site_symmetry_3
_geom_torsion_site_symmetry_4
_geom_torsion_publ_flag
N1 C1 C2 C3 -77.2(4) . . . . ?
C1 C2 C3 N2 72.1(4) . . . . ?
N2 C4 C5 C6 143.9(4) . . . . ?
N2 C4 C5 C10 -45.7(5) . . . . ?
C10 C5 C6 C7 -3.8(6) . . . . ?
C4 C5 C6 C7 167.1(4) . . . . ?
C5 C6 C7 C8 -0.7(7) . . . . ?
C6 C7 C8 C9 4.7(6) . . . . ?
C6 C7 C8 C11 -173.9(4) . . . . ?
C7 C8 C9 C10 -4.2(6) . . . . ?
C11 C8 C9 C10 174.4(3) . . . . ?
C8 C9 C10 C5 -0.3(6) . . . . ?
C6 C5 C10 C9 4.3(6) . . . . ?
C4 C5 C10 C9 -166.3(4) . . . . ?
C7 C8 C11 N3 58.6(5) . . . . ?
C9 C8 C11 N3 -119.9(4) . . . . ?
N3 C12 C13 C14 71.5(4) . . . . ?
C12 C13 C14 N1 -73.0(4) . . . 2_666 ?
C2 C1 N1 C14 -177.9(3) . . . 2_666 ?
C2 C1 N1 Co1 52.5(4) . . . . ?
N3 Co1 N1 C1 159.0(2) 2_666 . . . ?
N2 Co1 N1 C1 -28.2(3) . . . . ?
Cl2 Co1 N1 C1 64.7(2) . . . . ?
Cl1 Co1 N1 C1 -112.3(2) . . . . ?
N3 Co1 N1 C14 31.4(3) 2_666 . . 2_666 ?
N2 Co1 N1 C14 -155.8(2) . . . 2_666 ?
Cl2 Co1 N1 C14 -62.9(2) . . . 2_666 ?
Cl1 Co1 N1 C14 120.1(2) . . . 2_666 ?
C5 C4 N2 C3 -76.2(4) . . . . ?
C5 C4 N2 Co1 152.5(3) . . . . ?
C2 C3 N2 C4 -173.7(3) . . . . ?
C2 C3 N2 Co1 -46.8(4) . . . . ?
N1 Co1 N2 C4 155.4(2) . . . . ?
N3 Co1 N2 C4 -45.8(4) 2_666 . . . ?
Cl2 Co1 N2 C4 58.6(2) . . . . ?
Cl1 Co1 N2 C4 -117.4(2) . . . . ?
N1 Co1 N2 C3 26.6(3) . . . . ?
N3 Co1 N2 C3 -174.6(3) 2_666 . . . ?
Cl2 Co1 N2 C3 -70.2(2) . . . . ?
Cl1 Co1 N2 C3 113.8(2) . . . . ?
C13 C12 N3 C11 178.7(3) . . . . ?
C13 C12 N3 Co1 -50.2(4) . . . 2_666 ?
C8 C11 N3 C12 174.0(3) . . . . ?
C8 C11 N3 Co1 42.5(4) . . . 2_666 ?
